data_5000358
_chemical_formula_moiety ?
_chemical_formula_sum 'C30 H60 Mo2 N P Si4'
_chemical_formula_weight 770.009
_space_group_IT_number 2
_symmetry_cell_setting triclinic
_symmetry_space_group_name_Hall '-P 1'
_symmetry_space_group_name_H-M 'P -1'
_cell_angle_alpha 81.230(3)
_cell_angle_beta 75.854(3)
_cell_angle_gamma 84.575(3)
_cell_formula_units_Z 4
_cell_length_a 11.1788(12)
_cell_length_b 17.6555(17)
_cell_length_c 21.060(2)
_cell_measurement_reflns_used 4317
_cell_measurement_temperature 108.15
_cell_measurement_theta_max 29.7
_cell_measurement_theta_min 3.2
_cell_volume 3976.3(7)
_diffrn_ambient_temperature 108.15
_diffrn_detector SMART6000
_diffrn_detector_area_resol_mean ?
_diffrn_measured_fraction_theta_full 1
_diffrn_measured_fraction_theta_max 1
_diffrn_measurement_device_type 'Burker AXS SMART6000'
_diffrn_radiation_type 'Mo K\a'
_diffrn_radiation_wavelength 0.71073
_diffrn_reflns_av_R_equivalents 0.058
_diffrn_reflns_limit_h_max 15
_diffrn_reflns_limit_h_min -13
_diffrn_reflns_limit_k_max 24
_diffrn_reflns_limit_k_min -24
_diffrn_reflns_limit_l_max 29
_diffrn_reflns_limit_l_min -27
_diffrn_reflns_number 38684
_diffrn_reflns_theta_full 30.0671
_diffrn_reflns_theta_max 30.0671
_diffrn_reflns_theta_min 1.00614
_diffrn_standards_decay_% 0.0
_diffrn_standards_number 1862
_exptl_absorpt_coefficient_mu 0.8087
_exptl_absorpt_correction_T_max ?
_exptl_absorpt_correction_T_min ?
_exptl_absorpt_correction_type none
_exptl_absorpt_process_details none
_exptl_crystal_colour orange/red
_exptl_crystal_density_diffrn 1.286
_exptl_crystal_density_meas ?
_exptl_crystal_density_method 'not measured'
_exptl_crystal_description 'irregular plate'
_exptl_crystal_F_000 1608
_exptl_crystal_size_max .20
_exptl_crystal_size_mid .12
_exptl_crystal_size_min .04
_refine_diff_density_max 2.1
_refine_diff_density_min -1.61
_refine_ls_abs_structure_details none
_refine_ls_abs_structure_Flack ?
_refine_ls_extinction_coef 0.000000105(8)
_refine_ls_extinction_expression
;
Larson, A. C. (1967).  Acta Cryst. 23, p. 664.  Eq. (3)
;
_refine_ls_extinction_method Zachariasen
_refine_ls_goodness_of_fit_ref 1.8006
_refine_ls_hydrogen_treatment ?
_refine_ls_matrix_type full
_refine_ls_number_parameters 718
_refine_ls_number_reflns 13074
_refine_ls_R_factor_gt 0.0769
_refine_ls_shift/su_max 0.0324
_refine_ls_structure_factor_coef F
_refine_ls_weighting_details w^-1^=\s^2^(F)+(.07F)^2^
_refine_ls_weighting_scheme calc
_refine_ls_wR_factor_ref 0.0795
_reflns_number_gt 13074
_reflns_number_total 22655
_reflns_threshold_expression 'Fo^2^> 2.33\s(Fo^2^)'
_cod_depositor_comments
;
The following automatic conversions were performed:

'_cell_measurement_temperature' value '-165' was changed to '108.15'
- it was converted from degrees Celsius(C) to
Kelvins(K).

'_diffrn_ambient_temperature' value '-165' was changed
to '108.15' - it was converted from degrees Celsius(C) to Kelvins(K).

Automatic conversion script
Id: cif_fix_values 1646 2011-03-28 12:23:43Z adriana 
;
_cod_original_formula_sum 'C30 H60 Mo2 N1 P1 Si4'
_cod_database_code 5000358

loop_
_symmetry_equiv_pos_as_xyz
x,y,z
-x,-y,-z

loop_
_atom_site_label
_atom_site_type_symbol
_atom_site_fract_x
_atom_site_fract_y
_atom_site_fract_z
_atom_site_U_iso_or_equiv
_atom_site_adp_type
_atom_site_occupancy
_atom_site_disorder_group
_atom_site_disorder_assembly
MO1 MO 0.67408(5) 0.22890(3) 0.02806(3) 0.01325(19) Uani 1 0 .
MO2 MO 0.85811(5) 0.26512(3) 0.02429(3) 0.0145(2) Uani 1 0 .
P3 P 0.81588(18) 0.32839(11) 0.11884(10) 0.0241(7) Uani 1 0 .
C4 C 0.6826(7) 0.3914(4) 0.1486(4) 0.026(3) Uani 1 0 .
C5 C 0.5679(7) 0.3582(4) 0.1742(4) 0.023(2) Uani 1 0 .
C6 C 0.4611(7) 0.4039(4) 0.1959(4) 0.027(3) Uani 1 0 .
C7 C 0.4658(7) 0.4830(5) 0.1911(4) 0.031(3) Uani 1 0 .
C8 C 0.5804(7) 0.5164(4) 0.1654(4) 0.029(3) Uani 1 0 .
C9 C 0.6864(7) 0.4695(4) 0.1461(4) 0.026(3) Uani 1 0 .
C10 C 0.9521(7) 0.3802(4) 0.1189(4) 0.025(3) Uani 1 0 .
C11 C 0.9931(8) 0.3734(5) 0.1766(5) 0.042(3) Uani 1 0 .
C12 C 1.1011(8) 0.4034(6) 0.1784(5) 0.051(4) Uani 1 0 .
C13 C 1.1698(7) 0.4432(5) 0.1199(5) 0.048(4) Uani 1 0 .
C14 C 1.1308(8) 0.4513(5) 0.0611(5) 0.039(4) Uani 1 0 .
C15 C 1.0208(7) 0.4200(4) 0.0609(4) 0.029(3) Uani 1 0 .
C16 C 0.9037(6) 0.3281(3) -0.0713(3) 0.016(2) Uani 1 0 .
SI17 SI 1.05926(19) 0.31071(12) -0.12771(10) 0.0221(7) Uani 1 0 .
C18 C 1.1852(7) 0.3154(5) -0.0847(4) 0.035(3) Uani 1 0 .
C19 C 1.0733(8) 0.2149(5) -0.1583(4) 0.038(3) Uani 1 0 .
C20 C 1.0762(7) 0.3872(5) -0.1991(4) 0.036(3) Uani 1 0 .
C21 C 0.9446(6) 0.1552(4) 0.0406(3) 0.017(2) Uani 1 0 .
SI22 SI 1.02402(18) 0.12541(11) 0.10965(10) 0.0191(6) Uani 1 0 .
C23 C 1.1013(7) 0.0269(5) 0.1056(4) 0.034(3) Uani 1 0 .
C24 C 0.9115(7) 0.1229(5) 0.1921(4) 0.028(3) Uani 1 0 .
C25 C 1.1474(7) 0.1920(4) 0.1030(4) 0.026(3) Uani 1 0 .
C26 C 0.6187(6) 0.1628(4) 0.1218(3) 0.022(2) Uani 1 0 .
SI27 SI 0.58575(19) 0.05874(12) 0.12567(11) 0.0205(7) Uani 1 0 .
C28 C 0.4639(8) 0.0537(5) 0.0805(4) 0.036(3) Uani 1 0 .
C29 C 0.5308(8) 0.0164(5) 0.2146(4) 0.039(3) Uani 1 0 .
C30 C 0.7229(7) -0.0011(5) 0.0891(4) 0.032(3) Uani 1 0 .
C31 C 0.7173(6) 0.1707(3) -0.0592(3) 0.013(2) Uani 1 0 .
SI32 SI 0.64151(18) 0.20190(11) -0.12849(10) 0.0182(6) Uani 1 0 .
C33 C 0.6608(8) 0.3051(4) -0.1615(4) 0.032(3) Uani 1 0 .
C34 C 0.7087(8) 0.1460(5) -0.1977(4) 0.031(3) Uani 1 0 .
C35 C 0.4731(6) 0.1838(5) -0.1006(4) 0.029(3) Uani 1 0 .
N36 N 0.5719(5) 0.3215(3) 0.0189(3) 0.022(2) Uani 1 0 .
C37 C 0.5936(7) 0.4033(4) 0.0037(4) 0.028(3) Uani 1 0 .
C38 C 0.4387(6) 0.3085(4) 0.0315(4) 0.024(3) Uani 1 0 .
MO39 MO 0.19700(5) 0.23889(3) 0.47933(3) 0.0142(2) Uani 1 0 .
MO40 MO 0.37714(5) 0.27352(3) 0.48433(3) 0.01343(19) Uani 1 0 .
P41 P 0.41656(17) 0.36919(11) 0.39299(10) 0.0186(6) Uani 1 0 .
C42 C 0.3121(6) 0.4448(4) 0.3639(3) 0.014(2) Uani 1 0 .
C43 C 0.2105(7) 0.4237(4) 0.3429(3) 0.023(2) Uani 1 0 .
C44 C 0.1282(6) 0.4807(5) 0.3224(4) 0.032(3) Uani 1 0 .
C45 C 0.1422(7) 0.5567(5) 0.3238(4) 0.032(3) Uani 1 0 .
C46 C 0.2451(7) 0.5777(4) 0.3417(4) 0.028(3) Uani 1 0 .
C47 C 0.3277(7) 0.5205(4) 0.3623(4) 0.024(3) Uani 1 0 .
C48 C 0.5548(6) 0.4197(4) 0.3924(4) 0.018(2) Uani 1 0 .
C49 C 0.5842(6) 0.4356(4) 0.4471(4) 0.019(2) Uani 1 0 .
C50 C 0.6920(7) 0.4657(4) 0.4460(4) 0.028(3) Uani 1 0 .
C51 C 0.7748(7) 0.4838(4) 0.3855(4) 0.028(3) Uani 1 0 .
C52 C 0.7467(7) 0.4681(5) 0.3291(4) 0.027(3) Uani 1 0 .
C53 C 0.6380(7) 0.4361(4) 0.3312(4) 0.022(2) Uani 1 0 .
C54 C 0.4785(6) 0.1693(4) 0.4641(4) 0.019(2) Uani 1 0 .
SI55 SI 0.61641(19) 0.16403(12) 0.39221(11) 0.0233(7) Uani 1 0 .
C56 C 0.7354(7) 0.2270(5) 0.3984(4) 0.037(3) Uani 1 0 .
C57 C 0.5757(7) 0.1901(5) 0.3104(4) 0.034(3) Uani 1 0 .
C58 C 0.6846(8) 0.0632(5) 0.3971(5) 0.041(3) Uani 1 0 .
C59 C 0.3411(6) 0.3022(3) 0.5820(3) 0.014(2) Uani 1 0 .
SI60 SI 0.4509(2) 0.26105(12) 0.63443(10) 0.0232(7) Uani 1 0 .
C61 C 0.4202(8) 0.3090(6) 0.7100(4) 0.044(4) Uani 1 0 .
C62 C 0.6147(7) 0.2753(5) 0.5876(4) 0.035(3) Uani 1 0 .
C63 C 0.4342(9) 0.1577(5) 0.6626(5) 0.043(4) Uani 1 0 .
C64 C 0.1703(6) 0.1483(3) 0.5629(3) 0.014(2) Uani 1 0 .
SI65 SI 0.03319(19) 0.15229(12) 0.63292(11) 0.0225(7) Uani 1 0 .
C66 C 0.0519(8) 0.0750(5) 0.6999(4) 0.034(3) Uani 1 0 .
C67 C -0.1071(7) 0.1353(5) 0.6073(4) 0.033(3) Uani 1 0 .
C68 C 0.0113(7) 0.2451(4) 0.6660(4) 0.025(3) Uani 1 0 .
C69 C 0.2201(6) 0.2106(4) 0.3820(4) 0.020(2) Uani 1 0 .
SI70 SI 0.1882(2) 0.11122(13) 0.37168(11) 0.0264(8) Uani 1 0 .
C71 C 0.1941(9) 0.1091(6) 0.2818(5) 0.049(4) Uani 1 0 .
C72 C 0.0282(8) 0.0886(5) 0.4200(5) 0.041(4) Uani 1 0 .
C73 C 0.3040(7) 0.0364(5) 0.3974(4) 0.035(3) Uani 1 0 .
N74 N 0.0851(5) 0.3278(3) 0.4938(3) 0.0132(18) Uani 1 0 .
C75 C 0.0945(7) 0.4027(4) 0.5091(4) 0.025(2) Uani 1 0 .
C76 C -0.0390(7) 0.3189(5) 0.4828(4) 0.027(3) Uani 1 0 .
Mo1a MO -0.0552(17) 0.1160(11) 0.4710(9) 0.0152 Uiso 0.0321(15) 0 .
Mo2a MO 0.758(2) 0.0763(14) 0.4729(12) 0.0152 Uiso 0.0243(15) 0 .
Mo3a MO 0.4288(18) 0.1138(11) 0.0088(10) 0.0152 Uiso 0.0309(15) 0 .
Mo4a MO 0.759(2) -0.0812(13) -0.0144(11) 0.0152 Uiso 0.0262(15) 0 .
Mo5a MO 0.6977(16) 0.5722(10) -0.0125(9) 0.0152 Uiso 0.0337(15) 0 .
Mo6a MO 0.118(3) 0.3922(16) 0.0148(14) 0.0152 Uiso 0.0208(15) 0 .
Mo7a MO 0.814(2) 0.4288(13) 0.4687(12) 0.0152 Uiso 0.0255(15) 0 .
Mo8a MO 0.631(2) 0.3892(14) 0.4726(12) 0.0152 Uiso 0.0244(15) 0 .
H1 H 0.563 0.3043 0.1765 0.0339 Uiso 1 0 .
H2 H 0.386 0.3805 0.2156 0.038 Uiso 1 0 .
H3 H 0.3908 0.5134 0.2038 0.0416 Uiso 1 0 .
H4 H 0.5861 0.5708 0.1618 0.0403 Uiso 1 0 .
H5 H 0.7645 0.4915 0.1323 0.0372 Uiso 1 0 .
H6 H 0.9468 0.3493 0.2161 0.0548 Uiso 1 0 .
H7 H 1.1274 0.396 0.2185 0.067 Uiso 1 0 .
H8 H 1.2445 0.465 0.1202 0.0557 Uiso 1 0 .
H9 H 1.1784 0.4777 0.0213 0.0561 Uiso 1 0 .
H10 H 0.9923 0.4264 0.0214 0.0436 Uiso 1 0 .
H11 H 0.8442 0.3182 -0.0943 0.0284 Uiso 1 0 .
H12 H 0.8966 0.381 -0.0664 0.0284 Uiso 1 0 .
H13 H 1.1792 0.2758 -0.0495 0.0468 Uiso 1 0 .
H14 H 1.2626 0.3099 -0.1161 0.0468 Uiso 1 0 .
H15 H 1.1781 0.364 -0.0701 0.0468 Uiso 1 0 .
H16 H 1.0652 0.1757 -0.1211 0.0488 Uiso 1 0 .
H17 H 1.0105 0.2128 -0.1804 0.0488 Uiso 1 0 .
H18 H 1.1522 0.2088 -0.1868 0.0488 Uiso 1 0 .
H19 H 1.1551 0.3802 -0.228 0.0548 Uiso 1 0 .
H20 H 1.0137 0.3837 -0.2223 0.0548 Uiso 1 0 .
H21 H 1.0679 0.4356 -0.1844 0.0548 Uiso 1 0 .
H22 H 0.8831 0.1196 0.0465 0.0302 Uiso 1 0 .
H23 H 1.006 0.1488 0.0012 0.0302 Uiso 1 0 .
H24 H 1.04 -0.0093 0.1096 0.0489 Uiso 1 0 .
H25 H 1.1591 0.0255 0.0646 0.0489 Uiso 1 0 .
H26 H 1.1415 0.0134 0.1408 0.0489 Uiso 1 0 .
H27 H 0.8733 0.1724 0.1963 0.0419 Uiso 1 0 .
H28 H 0.8514 0.0874 0.1943 0.0419 Uiso 1 0 .
H29 H 0.9548 0.1069 0.2256 0.0419 Uiso 1 0 .
H30 H 1.1878 0.1763 0.1382 0.0409 Uiso 1 0 .
H31 H 1.2058 0.1902 0.062 0.0409 Uiso 1 0 .
H32 H 1.1118 0.2425 0.1057 0.0409 Uiso 1 0 .
H33 H 0.6821 0.1634 0.1442 0.0308 Uiso 1 0 .
H34 H 0.5449 0.1876 0.1445 0.0308 Uiso 1 0 .
H35 H 0.3905 0.0819 0.1022 0.0469 Uiso 1 0 .
H36 H 0.4898 0.0762 0.0369 0.0469 Uiso 1 0 .
H37 H 0.4458 0.0022 0.0835 0.0469 Uiso 1 0 .
H38 H 0.4598 0.0454 0.2355 0.0563 Uiso 1 0 .
H39 H 0.5103 -0.0354 0.2175 0.0563 Uiso 1 0 .
H40 H 0.5945 0.017 0.2378 0.0563 Uiso 1 0 .
H41 H 0.7009 -0.0527 0.0941 0.0439 Uiso 1 0 .
H42 H 0.7502 0.0173 0.0437 0.0439 Uiso 1 0 .
H43 H 0.7863 0.0015 0.1113 0.0439 Uiso 1 0 .
H44 H 0.8037 0.1736 -0.077 0.0249 Uiso 1 0 .
H45 H 0.6993 0.1184 -0.044 0.0249 Uiso 1 0 .
H46 H 0.7464 0.3128 -0.1787 0.0469 Uiso 1 0 .
H47 H 0.619 0.3183 -0.1967 0.0469 Uiso 1 0 .
H48 H 0.6274 0.3355 -0.1279 0.0469 Uiso 1 0 .
H49 H 0.6973 0.0932 -0.1827 0.0423 Uiso 1 0 .
H50 H 0.6697 0.1628 -0.2327 0.0423 Uiso 1 0 .
H51 H 0.7949 0.1537 -0.2121 0.0423 Uiso 1 0 .
H52 H 0.4343 0.2142 -0.0674 0.0451 Uiso 1 0 .
H53 H 0.4356 0.1954 -0.1371 0.0451 Uiso 1 0 .
H54 H 0.4642 0.1306 -0.0833 0.0451 Uiso 1 0 .
H55 H 0.6788 0.4099 -0.0039 0.0414 Uiso 1 0 .
H56 H 0.5641 0.4246 -0.0342 0.0414 Uiso 1 0 .
H57 H 0.5497 0.4285 0.0404 0.0414 Uiso 1 0 .
H58 H 0.3943 0.3339 0.068 0.0394 Uiso 1 0 .
H59 H 0.4081 0.3289 -0.0063 0.0394 Uiso 1 0 .
H60 H 0.4262 0.2552 0.0418 0.0394 Uiso 1 0 .
H61 H 0.1982 0.3714 0.3427 0.0357 Uiso 1 0 .
H62 H 0.0606 0.4666 0.3079 0.0439 Uiso 1 0 .
H63 H 0.0828 0.5951 0.3131 0.0423 Uiso 1 0 .
H64 H 0.2584 0.6301 0.3404 0.0404 Uiso 1 0 .
H65 H 0.3981 0.5352 0.3746 0.0369 Uiso 1 0 .
H66 H 0.5258 0.4248 0.4887 0.0323 Uiso 1 0 .
H67 H 0.7118 0.4745 0.4856 0.0394 Uiso 1 0 .
H68 H 0.8485 0.5066 0.3837 0.0385 Uiso 1 0 .
H69 H 0.8044 0.4792 0.2882 0.0416 Uiso 1 0 .
H70 H 0.6185 0.4257 0.2914 0.0372 Uiso 1 0 .
H71 H 0.5069 0.1503 0.5029 0.031 Uiso 1 0 .
H72 H 0.4205 0.1366 0.4588 0.031 Uiso 1 0 .
H73 H 0.755 0.2141 0.4402 0.0479 Uiso 1 0 .
H74 H 0.8069 0.2209 0.3643 0.0479 Uiso 1 0 .
H75 H 0.7036 0.2793 0.394 0.0479 Uiso 1 0 .
H76 H 0.5413 0.2417 0.3077 0.0456 Uiso 1 0 .
H77 H 0.6478 0.1859 0.2767 0.0456 Uiso 1 0 .
H78 H 0.5168 0.1567 0.3073 0.0456 Uiso 1 0 .
H79 H 0.626 0.03 0.393 0.0506 Uiso 1 0 .
H80 H 0.7569 0.0599 0.3633 0.0506 Uiso 1 0 .
H81 H 0.7046 0.0493 0.4392 0.0506 Uiso 1 0 .
H82 H 0.3402 0.3564 0.5787 0.0262 Uiso 1 0 .
H83 H 0.2617 0.2854 0.6046 0.0262 Uiso 1 0 .
H84 H 0.4776 0.2886 0.7355 0.056 Uiso 1 0 .
H85 H 0.4322 0.3631 0.6966 0.056 Uiso 1 0 .
H86 H 0.3391 0.3023 0.7341 0.056 Uiso 1 0 .
H87 H 0.6683 0.259 0.616 0.0486 Uiso 1 0 .
H88 H 0.6339 0.2465 0.5515 0.0486 Uiso 1 0 .
H89 H 0.6231 0.3284 0.5713 0.0486 Uiso 1 0 .
H90 H 0.3524 0.1504 0.6894 0.0585 Uiso 1 0 .
H91 H 0.4461 0.1309 0.6256 0.0585 Uiso 1 0 .
H92 H 0.4923 0.1388 0.6879 0.0585 Uiso 1 0 .
H93 H 0.1677 0.1016 0.5454 0.0251 Uiso 1 0 .
H94 H 0.2411 0.1451 0.5806 0.0251 Uiso 1 0 .
H95 H -0.0191 0.0772 0.7358 0.0459 Uiso 1 0 .
H96 H 0.0578 0.027 0.684 0.0459 Uiso 1 0 .
H97 H 0.1234 0.0815 0.7139 0.0459 Uiso 1 0 .
H98 H -0.1764 0.133 0.6444 0.0449 Uiso 1 0 .
H99 H -0.1232 0.1754 0.5744 0.0449 Uiso 1 0 .
H100 H -0.0965 0.0876 0.5898 0.0449 Uiso 1 0 .
H101 H 0.0822 0.2528 0.6809 0.0385 Uiso 1 0 .
H102 H 0.0006 0.2852 0.6319 0.0385 Uiso 1 0 .
H103 H -0.0595 0.2445 0.7015 0.0385 Uiso 1 0 .
H104 H 0.1682 0.2457 0.3609 0.0311 Uiso 1 0 .
H105 H 0.3046 0.2183 0.3597 0.0311 Uiso 1 0 .
H106 H 0.1748 0.0599 0.2764 0.0607 Uiso 1 0 .
H107 H 0.137 0.1471 0.2682 0.0607 Uiso 1 0 .
H108 H 0.2756 0.1194 0.2569 0.0607 Uiso 1 0 .
H109 H -0.0287 0.1274 0.4072 0.0534 Uiso 1 0 .
H110 H 0.0103 0.0404 0.4132 0.0534 Uiso 1 0 .
H111 H 0.0252 0.0887 0.4662 0.0534 Uiso 1 0 .
H112 H 0.2824 -0.0135 0.3921 0.0465 Uiso 1 0 .
H113 H 0.3839 0.0455 0.3702 0.0465 Uiso 1 0 .
H114 H 0.3042 0.0367 0.4421 0.0465 Uiso 1 0 .
H115 H 0.1757 0.4066 0.5154 0.035 Uiso 1 0 .
H116 H 0.0817 0.4399 0.4736 0.035 Uiso 1 0 .
H117 H 0.0355 0.4115 0.5483 0.035 Uiso 1 0 .
H118 H -0.0998 0.3283 0.5219 0.0399 Uiso 1 0 .
H119 H -0.052 0.355 0.447 0.0399 Uiso 1 0 .
H120 H -0.0429 0.2685 0.4744 0.0399 Uiso 1 0 .

loop_
_atom_type_symbol
_atom_type_description
_atom_type_scat_dispersion_real
_atom_type_scat_dispersion_imag
_atom_type_scat_source
MO Mo -1.825 0.688 'International Tables Vol. IV (1974) Table 2.2B'
P P 0.09 0.095 'International Tables Vol. IV (1974) Table 2.2B'
SI Si 0.072 0.071 'International Tables Vol. IV (1974) Table 2.2B'
N N 0.004 0.003 'International Tables Vol. IV (1974) Table 2.2B'
C C 0.002 0.002 'International Tables Vol. IV (1974) Table 2.2B'
H H 0 0 'International Tables Vol. IV (1974) Table 2.2B'
